data_7039747
loop_
_publ_author_name
'Bezdek, M\'at\'e J'
'Chirik, Paul J.'

_publ_section_title
;
 Thermodynamics of N-H bond formation in bis(phosphine) molybdenum(ii)
 diazenides and the influence of the trans ligand.
;
_journal_issue 40
_journal_name_full 'Dalton transactions (Cambridge, England : 2003)'
_journal_page_first 15922
_journal_page_last 15930
_journal_paper_doi 10.1039/c6dt01932c
_journal_volume 45
_journal_year 2016
_chemical_formula_sum 'C61 H62 I Mo N2 P4'
_chemical_formula_weight 1169.84
_chemical_name_systematic '[(dppe)Mo(NNCy)(I)]'
_chemical_properties_physical Air-sensitive,Moisture-sensitive
_space_group_crystal_system monoclinic
_space_group_IT_number 14
_space_group_name_Hall '-P 2ybc'
_space_group_name_H-M_alt 'P 1 21/c 1'
_symmetry_space_group_name_Hall '-P 2ybc'
_symmetry_space_group_name_H-M 'P 1 21/c 1'
_atom_sites_solution_hydrogens geom
_audit_creation_method SHELXL-2014
_audit_update_record
;
2016-05-15 deposited with the CCDC.
2016-06-29 downloaded from the CCDC.
;
_cell_angle_alpha 90
_cell_angle_beta 100.4700(10)
_cell_angle_gamma 90
_cell_formula_units_Z 4
_cell_length_a 12.5812(5)
_cell_length_b 21.1089(9)
_cell_length_c 20.1299(9)
_cell_measurement_reflns_used 9546
_cell_measurement_temperature 100(2)
_cell_measurement_theta_max 32.84
_cell_measurement_theta_min 2.54
_cell_volume 5257.0(4)
_computing_cell_refinement 'Bruker SAINT'
_computing_data_collection 'Bruker APEX2'
_computing_data_reduction 'Bruker SAINT'
_computing_molecular_graphics 'Bruker SHELXTL'
_computing_structure_refinement 'SHELXL-2014 (Sheldrick 2014)'
_computing_structure_solution 'SHELXS-97 (Sheldrick 2008)'
_diffrn_ambient_temperature 100(2)
_diffrn_measured_fraction_theta_full 0.984
_diffrn_measured_fraction_theta_max 0.804
_diffrn_measurement_device_type 'Bruker APEX-II CCD'
_diffrn_measurement_method '\f and \w scans'
_diffrn_radiation_type MoK\a
_diffrn_radiation_wavelength 0.71073
_diffrn_reflns_av_unetI/netI 0.0510
_diffrn_reflns_Laue_measured_fraction_full 0.984
_diffrn_reflns_Laue_measured_fraction_max 0.804
_diffrn_reflns_limit_h_max 17
_diffrn_reflns_limit_h_min -18
_diffrn_reflns_limit_k_max 32
_diffrn_reflns_limit_k_min 0
_diffrn_reflns_limit_l_max 30
_diffrn_reflns_limit_l_min 0
_diffrn_reflns_number 14695
_diffrn_reflns_point_group_measured_fraction_full 0.984
_diffrn_reflns_point_group_measured_fraction_max 0.804
_diffrn_reflns_theta_full 25.242
_diffrn_reflns_theta_max 32.883
_diffrn_reflns_theta_min 2.187
_diffrn_source 'fine-focus sealed tube'
_exptl_absorpt_coefficient_mu 1.001
_exptl_absorpt_correction_T_max 0.746495
_exptl_absorpt_correction_T_min 0.658413
_exptl_absorpt_correction_type multi-scan
_exptl_absorpt_process_details 'SADABS V2008/1 (Bruker AXS)'
_exptl_crystal_colour Yellow
_exptl_crystal_density_diffrn 1.478
_exptl_crystal_description Rectangular
_exptl_crystal_F_000 2388
_exptl_crystal_size_max 0.270
_exptl_crystal_size_mid 0.148
_exptl_crystal_size_min 0.110
_refine_diff_density_max 3.852
_refine_diff_density_min -0.827
_refine_diff_density_rms 0.126
_refine_ls_extinction_method none
_refine_ls_goodness_of_fit_ref 1.057
_refine_ls_hydrogen_treatment constr
_refine_ls_matrix_type full
_refine_ls_number_parameters 617
_refine_ls_number_reflns 14695
_refine_ls_number_restraints 12
_refine_ls_restrained_S_all 1.063
_refine_ls_R_factor_all 0.0549
_refine_ls_R_factor_gt 0.0374
_refine_ls_shift/su_max 0.002
_refine_ls_shift/su_mean 0.000
_refine_ls_structure_factor_coef Fsqd
_refine_ls_weighting_details 'w=1/[\s^2^(Fo^2^)+(0.0283P)^2^+6.2585P] where P=(Fo^2^+2Fc^2^)/3'
_refine_ls_weighting_scheme calc
_refine_ls_wR_factor_gt 0.0747
_refine_ls_wR_factor_ref 0.0800
_reflns_Friedel_coverage 0.000
_reflns_number_gt 12156
_reflns_number_total 14695
_reflns_threshold_expression 'I > 2\s(I)'
_cod_data_source_file c6dt01932c2.cif
_cod_data_source_block MB3
_cod_depositor_comments
;
The following automatic conversions were performed:

'_exptl_absorpt_correction_type' value 'MULTI-SCAN' changed to
'multi-scan' according to
/usr/data/users/saulius/crontab/automatic-downloads/rss-feeds/RSC/lib/dictionaries/cif_core.dic
dictionary named 'cif_core.dic' version 2.4.2 from 2011-04-26.

Automatic conversion script
Id: cif_fix_values 4268 2015-11-12 08:31:59Z antanas 

 Adding full bibliography for 7039747--7039749.cif.
;
_cod_database_code 7039747
_shelx_space_group_comment
;
The symmetry employed for this shelxl refinement is uniquely defined
by the following loop, which should always be used as a source of
symmetry information in preference to the above space-group names.
They are only intended as comments.
;
_shelx_estimated_absorpt_t_min 0.774
_shelx_estimated_absorpt_t_max 0.898
_shelxl_version_number 2014-3

loop_
_space_group_symop_operation_xyz
'x, y, z'
'-x, y+1/2, -z+1/2'
'-x, -y, -z'
'x, -y-1/2, z-1/2'

loop_
_atom_site_label
_atom_site_type_symbol
_atom_site_fract_x
_atom_site_fract_y
_atom_site_fract_z
_atom_site_U_iso_or_equiv
_atom_site_adp_type
_atom_site_occupancy
_atom_site_site_symmetry_order
_atom_site_calc_flag
_atom_site_refinement_flags_posn
_atom_site_refinement_flags_adp
C1 C 0.3410(2) 0.67428(13) 0.09434(13) 0.0110(5) Uani 1 1 d . .
H1A H 0.3528 0.7207 0.0958 0.013 Uiso 1 1 calc R U
H1B H 0.3491 0.6586 0.0492 0.013 Uiso 1 1 calc R U
C53 C 0.4135(2) 0.51214(13) 0.38304(15) 0.0158(6) Uani 1 1 d . .
H53A H 0.4838 0.5342 0.3993 0.019 Uiso 1 1 calc R U
C54 C 0.4381(2) 0.44796(14) 0.35370(16) 0.0179(6) Uani 1 1 d . .
H54B H 0.4692 0.4550 0.3125 0.021 Uiso 1 1 calc R U
H54A H 0.4926 0.4254 0.3870 0.021 Uiso 1 1 calc R U
C55 C 0.3369(2) 0.40680(15) 0.33602(16) 0.0198(6) Uani 1 1 d . .
H55B H 0.2855 0.4269 0.2989 0.024 Uiso 1 1 calc R U
H55A H 0.3569 0.3648 0.3202 0.024 Uiso 1 1 calc R U
C56 C 0.2831(3) 0.39849(16) 0.39718(18) 0.0256(7) Uani 1 1 d . .
H56B H 0.2161 0.3733 0.3843 0.031 Uiso 1 1 calc R U
H56A H 0.3322 0.3749 0.4327 0.031 Uiso 1 1 calc R U
C58 C 0.3572(3) 0.50275(16) 0.44341(15) 0.0235(7) Uani 1 1 d . .
H58B H 0.3372 0.5446 0.4597 0.028 Uiso 1 1 calc R U
H58A H 0.4078 0.4822 0.4806 0.028 Uiso 1 1 calc R U
C59 C 0.9170(2) 0.54300(15) -0.00008(16) 0.0180(6) Uani 1 1 d . .
H59 H 0.8600 0.5725 -0.0002 0.022 Uiso 1 1 calc R U
C57 C 0.2557(3) 0.46207(15) 0.42499(17) 0.0234(7) Uani 1 1 d . .
H57A H 0.2230 0.4554 0.4656 0.028 Uiso 1 1 calc R U
H57B H 0.2022 0.4843 0.3908 0.028 Uiso 1 1 calc R U
C2 C 0.2283(2) 0.65873(14) 0.10789(13) 0.0119(5) Uani 1 1 d . .
H2A H 0.2148 0.6127 0.1021 0.014 Uiso 1 1 calc R U
H2B H 0.1733 0.6814 0.0750 0.014 Uiso 1 1 calc R U
C60 C 0.9991(3) 0.53844(15) 0.05586(16) 0.0202(6) Uani 1 1 d . .
H60 H 0.9986 0.5648 0.0941 0.024 Uiso 1 1 calc R U
C3 C 0.5707(2) 0.67982(13) 0.42836(14) 0.0131(5) Uani 1 1 d . .
H3A H 0.5382 0.6408 0.4433 0.016 Uiso 1 1 calc R U
H3B H 0.6419 0.6865 0.4578 0.016 Uiso 1 1 calc R U
C61 C 1.0821(3) 0.49524(16) 0.05574(16) 0.0221(7) Uani 1 1 d . .
H61 H 1.1386 0.4919 0.0940 0.027 Uiso 1 1 calc R U
C4 C 0.4973(2) 0.73635(13) 0.43340(14) 0.0138(6) Uani 1 1 d . .
H4A H 0.5319 0.7755 0.4206 0.017 Uiso 1 1 calc R U
H4B H 0.4862 0.7411 0.4806 0.017 Uiso 1 1 calc R U
C5 C 0.5682(2) 0.64911(13) 0.13151(13) 0.0103(5) Uani 1 1 d . .
C6 C 0.5916(2) 0.70751(13) 0.10523(14) 0.0140(6) Uani 1 1 d . .
H6 H 0.5390 0.7403 0.1000 0.017 Uiso 1 1 calc R U
C7 C 0.6912(2) 0.71817(15) 0.08663(15) 0.0171(6) Uani 1 1 d . .
H7 H 0.7063 0.7581 0.0687 0.021 Uiso 1 1 calc R U
C8 C 0.7686(2) 0.67068(15) 0.09413(15) 0.0185(6) Uani 1 1 d . .
H8 H 0.8364 0.6779 0.0810 0.022 Uiso 1 1 calc R U
C9 C 0.7465(2) 0.61277(14) 0.12073(15) 0.0170(6) Uani 1 1 d . .
H9 H 0.7994 0.5802 0.1262 0.020 Uiso 1 1 calc R U
C10 C 0.6472(2) 0.60235(14) 0.13935(14) 0.0142(6) Uani 1 1 d . .
H10 H 0.6329 0.5625 0.1578 0.017 Uiso 1 1 calc R U
C11 C 0.4148(2) 0.55186(13) 0.13286(13) 0.0105(5) Uani 1 1 d . .
C12 C 0.4121(2) 0.53607(14) 0.06491(14) 0.0142(6) Uani 1 1 d . .
H12 H 0.4260 0.5678 0.0341 0.017 Uiso 1 1 calc R U
C13 C 0.3891(2) 0.47453(14) 0.04212(15) 0.0164(6) Uani 1 1 d . .
H13 H 0.3863 0.4645 -0.0042 0.020 Uiso 1 1 calc R U
C14 C 0.3704(2) 0.42779(14) 0.08718(15) 0.0156(6) Uani 1 1 d . .
H14 H 0.3551 0.3857 0.0717 0.019 Uiso 1 1 calc R U
C15 C 0.3739(2) 0.44254(13) 0.15467(15) 0.0149(6) Uani 1 1 d . .
H15 H 0.3615 0.4106 0.1857 0.018 Uiso 1 1 calc R U
C16 C 0.3957(2) 0.50465(13) 0.17660(14) 0.0126(5) Uani 1 1 d . .
H16 H 0.3975 0.5147 0.2228 0.015 Uiso 1 1 calc R U
C17 C 0.1361(2) 0.75566(12) 0.18093(14) 0.0107(5) Uani 1 1 d . .
C18 C 0.0522(2) 0.76285(14) 0.12546(15) 0.0153(6) Uani 1 1 d . .
H18 H 0.0383 0.7302 0.0925 0.018 Uiso 1 1 calc R U
C19 C -0.0106(2) 0.81709(14) 0.11813(16) 0.0182(6) Uani 1 1 d . .
H19 H -0.0666 0.8217 0.0799 0.022 Uiso 1 1 calc R U
C20 C 0.0078(2) 0.86469(14) 0.16631(17) 0.0186(6) Uani 1 1 d . .
H20 H -0.0359 0.9017 0.1613 0.022 Uiso 1 1 calc R U
C21 C 0.0902(2) 0.85797(13) 0.22182(16) 0.0178(6) Uani 1 1 d . .
H21 H 0.1029 0.8903 0.2551 0.021 Uiso 1 1 calc R U
C22 C 0.1545(2) 0.80362(13) 0.22870(15) 0.0151(5) Uani 1 1 d . .
H22 H 0.2115 0.7995 0.2665 0.018 Uiso 1 1 calc R U
C23 C 0.1167(2) 0.62646(13) 0.21603(13) 0.0110(5) Uani 1 1 d . .
C24 C 0.0204(2) 0.64552(14) 0.23540(14) 0.0135(6) Uani 1 1 d . .
H24 H 0.0024 0.6892 0.2353 0.016 Uiso 1 1 calc R U
C25 C -0.0495(2) 0.60077(15) 0.25483(16) 0.0194(6) Uani 1 1 d . .
H25 H -0.1145 0.6141 0.2683 0.023 Uiso 1 1 calc R U
C26 C -0.0241(3) 0.53679(15) 0.25449(16) 0.0201(7) Uani 1 1 d . .
H26 H -0.0724 0.5062 0.2669 0.024 Uiso 1 1 calc R U
C27 C 0.0714(2) 0.51758(14) 0.23607(15) 0.0181(6) Uani 1 1 d . .
H27 H 0.0889 0.4738 0.2360 0.022 Uiso 1 1 calc R U
C28 C 0.1417(2) 0.56209(14) 0.21773(14) 0.0137(6) Uani 1 1 d . .
H28 H 0.2079 0.5485 0.2061 0.016 Uiso 1 1 calc R U
C29 C 0.6694(2) 0.59899(12) 0.34477(14) 0.0109(5) Uani 1 1 d . .
C30 C 0.6338(2) 0.54747(13) 0.30395(15) 0.0145(6) Uani 1 1 d . .
H30 H 0.5687 0.5505 0.2718 0.017 Uiso 1 1 calc R U
C31 C 0.6931(2) 0.49142(14) 0.30990(16) 0.0185(6) Uani 1 1 d . .
H31 H 0.6684 0.4564 0.2817 0.022 Uiso 1 1 calc R U
C32 C 0.7877(2) 0.48664(14) 0.35673(16) 0.0193(6) Uani 1 1 d . .
H32 H 0.8272 0.4480 0.3614 0.023 Uiso 1 1 calc R U
C33 C 0.8247(3) 0.53803(15) 0.39671(16) 0.0202(7) Uani 1 1 d . .
H33 H 0.8907 0.5350 0.4281 0.024 Uiso 1 1 calc R U
C34 C 0.7662(2) 0.59389(14) 0.39121(15) 0.0158(6) Uani 1 1 d . .
H34 H 0.7919 0.6289 0.4192 0.019 Uiso 1 1 calc R U
C35 C 0.6941(2) 0.72997(13) 0.33284(14) 0.0108(5) Uani 1 1 d . .
C36 C 0.7433(2) 0.76791(14) 0.38612(16) 0.0185(6) Uani 1 1 d . .
H36 H 0.7190 0.7665 0.4281 0.022 Uiso 1 1 calc R U
C37 C 0.8282(3) 0.80795(15) 0.37813(18) 0.0236(7) Uani 1 1 d . .
H37 H 0.8615 0.8338 0.4147 0.028 Uiso 1 1 calc R U
C38 C 0.8642(2) 0.81030(14) 0.31731(18) 0.0223(7) Uani 1 1 d . .
H38 H 0.9225 0.8374 0.3122 0.027 Uiso 1 1 calc R U
C39 C 0.8154(2) 0.77317(14) 0.26401(16) 0.0187(6) Uani 1 1 d . .
H39 H 0.8398 0.7749 0.2221 0.022 Uiso 1 1 calc R U
C40 C 0.7306(2) 0.73330(14) 0.27160(14) 0.0145(6) Uani 1 1 d . .
H40 H 0.6971 0.7080 0.2346 0.017 Uiso 1 1 calc R U
C41 C 0.2885(2) 0.67693(13) 0.42784(14) 0.0129(5) Uani 1 1 d . .
C42 C 0.1963(2) 0.64679(15) 0.39414(15) 0.0181(6) Uani 1 1 d . .
H42 H 0.1812 0.6466 0.3461 0.022 Uiso 1 1 calc R U
C43 C 0.1259(3) 0.61701(16) 0.42963(16) 0.0220(7) Uani 1 1 d . .
H43 H 0.0623 0.5973 0.4059 0.026 Uiso 1 1 calc R U
C44 C 0.1477(3) 0.61579(16) 0.49933(17) 0.0238(7) Uani 1 1 d . .
H44 H 0.0988 0.5959 0.5236 0.029 Uiso 1 1 calc R U
C45 C 0.2418(3) 0.64381(15) 0.53394(16) 0.0212(7) Uani 1 1 d . .
H45 H 0.2582 0.6422 0.5819 0.025 Uiso 1 1 calc R U
C46 C 0.3115(3) 0.67408(13) 0.49831(15) 0.0157(6) Uani 1 1 d . .
H46 H 0.3757 0.6931 0.5221 0.019 Uiso 1 1 calc R U
C47 C 0.3061(2) 0.80346(13) 0.38866(14) 0.0137(6) Uani 1 1 d . .
C48 C 0.2050(3) 0.81028(15) 0.40731(15) 0.0190(6) Uani 1 1 d . .
H48 H 0.1643 0.7737 0.4143 0.023 Uiso 1 1 calc R U
C49 C 0.1634(3) 0.87050(17) 0.41573(17) 0.0262(7) Uani 1 1 d . .
H49 H 0.0950 0.8748 0.4289 0.031 Uiso 1 1 calc R U
C50 C 0.2216(3) 0.92385(16) 0.40486(18) 0.0312(8) Uani 1 1 d . .
H50 H 0.1930 0.9647 0.4106 0.037 Uiso 1 1 calc R U
C51 C 0.3211(3) 0.91790(15) 0.38566(17) 0.0269(8) Uani 1 1 d . .
H51 H 0.3611 0.9547 0.3784 0.032 Uiso 1 1 calc R U
C52 C 0.3626(3) 0.85824(14) 0.37700(15) 0.0181(6) Uani 1 1 d . .
H52 H 0.4304 0.8545 0.3629 0.022 Uiso 1 1 calc R U
N1 N 0.37175(18) 0.59769(11) 0.30807(11) 0.0121(3) Uani 1 1 d . U
N2 N 0.34497(18) 0.55428(11) 0.33234(11) 0.0121(3) Uani 1 1 d . U
P1 P 0.43956(6) 0.63488(3) 0.16076(3) 0.00849(13) Uani 1 1 d . .
P2 P 0.21696(5) 0.68264(3) 0.19542(4) 0.00911(13) Uani 1 1 d . .
P3 P 0.58769(5) 0.67154(3) 0.33964(3) 0.00907(13) Uani 1 1 d . .
P4 P 0.36539(6) 0.72500(3) 0.37695(4) 0.01000(13) Uani 1 1 d . .
Mo1 Mo 0.40049(2) 0.67475(2) 0.27055(2) 0.00723(5) Uani 1 1 d . .
I1 I 0.44399(2) 0.79849(2) 0.22190(2) 0.01291(4) Uani 1 1 d . .

loop_
_atom_site_aniso_label
_atom_site_aniso_U_11
_atom_site_aniso_U_22
_atom_site_aniso_U_33
_atom_site_aniso_U_23
_atom_site_aniso_U_13
_atom_site_aniso_U_12
C1 0.0105(13) 0.0146(13) 0.0079(12) 0.0009(10) 0.0018(10) 0.0013(11)
C53 0.0155(14) 0.0127(13) 0.0181(14) 0.0010(11) 0.0003(12) -0.0008(11)
C54 0.0157(14) 0.0156(13) 0.0219(15) 0.0011(11) 0.0024(12) 0.0001(12)
C55 0.0165(15) 0.0160(14) 0.0261(17) -0.0027(12) 0.0022(12) 0.0006(12)
C56 0.0242(17) 0.0206(16) 0.0317(19) 0.0052(14) 0.0044(14) -0.0051(14)
C58 0.0352(19) 0.0224(16) 0.0127(15) 0.0025(12) 0.0039(13) -0.0015(14)
C59 0.0133(14) 0.0214(15) 0.0192(15) -0.0025(12) 0.0027(12) 0.0002(12)
C57 0.0244(17) 0.0239(16) 0.0253(17) 0.0047(13) 0.0133(14) -0.0020(14)
C2 0.0104(13) 0.0170(14) 0.0080(12) -0.0005(10) 0.0005(10) 0.0026(11)
C60 0.0189(16) 0.0258(17) 0.0154(15) -0.0053(12) 0.0019(12) 0.0005(13)
C3 0.0119(13) 0.0154(13) 0.0116(12) 0.0010(10) 0.0011(10) -0.0005(11)
C61 0.0191(16) 0.0300(18) 0.0154(15) -0.0040(13) -0.0018(12) 0.0011(14)
C4 0.0134(13) 0.0174(14) 0.0103(13) -0.0053(11) 0.0013(11) -0.0012(11)
C5 0.0100(12) 0.0138(12) 0.0073(12) -0.0032(10) 0.0020(10) -0.0002(10)
C6 0.0144(14) 0.0174(14) 0.0101(12) 0.0009(10) 0.0017(10) 0.0013(12)
C7 0.0174(15) 0.0206(15) 0.0149(14) 0.0012(12) 0.0068(12) -0.0060(12)
C8 0.0118(13) 0.0278(16) 0.0172(15) -0.0044(13) 0.0057(11) -0.0039(13)
C9 0.0130(14) 0.0185(14) 0.0194(15) -0.0042(12) 0.0030(11) 0.0041(12)
C10 0.0140(14) 0.0146(13) 0.0138(14) -0.0030(11) 0.0024(11) -0.0009(11)
C11 0.0066(12) 0.0119(12) 0.0130(13) -0.0017(10) 0.0020(10) 0.0025(10)
C12 0.0124(13) 0.0157(14) 0.0151(14) -0.0001(11) 0.0044(11) 0.0003(11)
C13 0.0161(14) 0.0188(14) 0.0140(14) -0.0079(11) 0.0019(11) -0.0009(12)
C14 0.0147(14) 0.0102(13) 0.0214(15) -0.0062(11) 0.0018(12) -0.0007(11)
C15 0.0161(14) 0.0110(13) 0.0181(14) -0.0013(11) 0.0041(12) -0.0009(11)
C16 0.0119(13) 0.0119(13) 0.0142(13) -0.0024(10) 0.0030(11) 0.0016(11)
C17 0.0081(11) 0.0101(12) 0.0148(13) 0.0027(11) 0.0046(11) 0.0004(10)
C18 0.0125(13) 0.0169(14) 0.0164(14) -0.0001(11) 0.0019(11) 0.0019(11)
C19 0.0136(14) 0.0214(15) 0.0192(15) 0.0024(12) 0.0017(12) 0.0023(12)
C20 0.0148(14) 0.0130(13) 0.0291(17) 0.0038(13) 0.0072(13) 0.0036(11)
C21 0.0183(14) 0.0123(13) 0.0233(16) -0.0005(12) 0.0049(13) 0.0010(11)
C22 0.0154(13) 0.0157(13) 0.0143(14) 0.0009(11) 0.0027(11) 0.0006(11)
C23 0.0102(12) 0.0130(13) 0.0087(13) 0.0001(10) -0.0014(10) -0.0006(10)
C24 0.0123(13) 0.0139(13) 0.0149(14) 0.0020(11) 0.0040(11) -0.0004(11)
C25 0.0125(14) 0.0254(16) 0.0204(15) 0.0017(13) 0.0037(12) -0.0009(12)
C26 0.0184(15) 0.0201(15) 0.0219(16) 0.0036(12) 0.0043(12) -0.0077(12)
C27 0.0221(15) 0.0136(13) 0.0176(15) 0.0006(11) 0.0012(12) -0.0001(12)
C28 0.0098(13) 0.0182(14) 0.0127(13) -0.0015(11) 0.0013(10) -0.0005(11)
C29 0.0107(12) 0.0095(12) 0.0134(13) 0.0041(10) 0.0045(11) 0.0022(10)
C30 0.0119(13) 0.0139(13) 0.0173(15) 0.0001(11) 0.0017(11) -0.0005(11)
C31 0.0217(15) 0.0133(13) 0.0224(16) -0.0021(12) 0.0088(13) 0.0029(12)
C32 0.0218(15) 0.0146(14) 0.0245(16) 0.0077(12) 0.0122(13) 0.0067(12)
C33 0.0152(15) 0.0236(16) 0.0222(16) 0.0081(13) 0.0047(12) 0.0059(12)
C34 0.0141(14) 0.0179(14) 0.0150(14) 0.0006(11) 0.0015(11) 0.0013(12)
C35 0.0080(12) 0.0087(12) 0.0153(13) 0.0010(10) 0.0013(10) 0.0025(10)
C36 0.0167(15) 0.0186(15) 0.0214(16) -0.0062(12) 0.0062(12) -0.0046(12)
C37 0.0202(16) 0.0216(16) 0.0292(18) -0.0109(13) 0.0049(14) -0.0095(13)
C38 0.0163(15) 0.0172(14) 0.0349(19) -0.0008(14) 0.0089(14) -0.0075(12)
C39 0.0177(14) 0.0192(14) 0.0206(16) 0.0034(12) 0.0073(13) -0.0005(12)
C40 0.0146(14) 0.0157(14) 0.0123(13) 0.0019(11) 0.0000(10) -0.0016(11)
C41 0.0158(14) 0.0100(12) 0.0145(13) -0.0014(11) 0.0073(11) -0.0014(11)
C42 0.0180(15) 0.0230(16) 0.0137(14) -0.0009(12) 0.0043(12) -0.0016(13)
C43 0.0178(15) 0.0289(17) 0.0199(16) -0.0003(13) 0.0050(13) -0.0059(14)
C44 0.0307(18) 0.0231(16) 0.0209(16) 0.0010(13) 0.0140(14) -0.0042(14)
C45 0.0324(18) 0.0201(15) 0.0126(14) -0.0002(12) 0.0076(13) -0.0020(14)
C46 0.0224(15) 0.0109(13) 0.0138(14) -0.0048(11) 0.0029(12) -0.0026(12)
C47 0.0173(14) 0.0139(13) 0.0104(13) -0.0035(10) 0.0033(11) 0.0016(11)
C48 0.0183(15) 0.0230(16) 0.0161(15) -0.0016(12) 0.0039(12) 0.0042(12)
C49 0.0252(17) 0.0312(18) 0.0228(17) -0.0031(14) 0.0064(14) 0.0144(15)
C50 0.044(2) 0.0195(16) 0.0276(18) -0.0071(14) 0.0004(16) 0.0178(16)
C51 0.039(2) 0.0135(15) 0.0261(18) -0.0065(13) 0.0016(15) -0.0002(14)
C52 0.0195(15) 0.0150(14) 0.0183(15) -0.0044(12) -0.0008(12) 0.0010(12)
N1 0.0097(5) 0.0175(6) 0.0097(5) -0.0005(5) 0.0030(5) 0.0074(5)
N2 0.0097(5) 0.0175(6) 0.0097(5) -0.0005(5) 0.0030(5) 0.0074(5)
P1 0.0089(3) 0.0086(3) 0.0083(3) 0.0004(2) 0.0024(3) 0.0001(3)
P2 0.0085(3) 0.0093(3) 0.0096(3) 0.0000(3) 0.0017(3) 0.0002(2)
P3 0.0091(3) 0.0087(3) 0.0094(3) -0.0005(3) 0.0017(3) -0.0001(3)
P4 0.0107(3) 0.0102(3) 0.0094(3) -0.0019(3) 0.0026(3) -0.0006(3)
Mo1 0.00764(10) 0.00661(9) 0.00761(10) -0.00004(8) 0.00186(8) -0.00037(8)
I1 0.01448(8) 0.00863(7) 0.01644(9) 0.00190(7) 0.00496(7) -0.00113(7)

loop_
_atom_type_symbol
_atom_type_description
_atom_type_scat_dispersion_real
_atom_type_scat_dispersion_imag
_atom_type_scat_source
C C 0.0033 0.0016 'International Tables Vol C Tables 4.2.6.8 and 6.1.1.4'
H H 0.0000 0.0000 'International Tables Vol C Tables 4.2.6.8 and 6.1.1.4'
N N 0.0061 0.0033 'International Tables Vol C Tables 4.2.6.8 and 6.1.1.4'
P P 0.1023 0.0942 'International Tables Vol C Tables 4.2.6.8 and 6.1.1.4'
Mo Mo -1.6832 0.6857 'International Tables Vol C Tables 4.2.6.8 and 6.1.1.4'
I I -0.4742 1.8119 'International Tables Vol C Tables 4.2.6.8 and 6.1.1.4'

loop_
_geom_angle_atom_site_label_1
_geom_angle_atom_site_label_2
_geom_angle_atom_site_label_3
_geom_angle
_geom_angle_site_symmetry_1
C2 C1 P1 107.26(18) .
N2 C53 C58 109.0(2) .
N2 C53 C54 113.1(2) .
C58 C53 C54 110.3(2) .
C55 C54 C53 112.0(2) .
C56 C55 C54 110.6(3) .
C57 C56 C55 111.2(3) .
C53 C58 C57 111.6(3) .
C61 C59 C60 120.2(3) 3_765
C56 C57 C58 110.5(3) .
C1 C2 P2 110.13(19) .
C59 C60 C61 119.6(3) .
C4 C3 P3 108.47(19) .
C59 C61 C60 120.1(3) 3_765
C3 C4 P4 110.18(19) .
C10 C5 C6 118.4(3) .
C10 C5 P1 119.9(2) .
C6 C5 P1 121.5(2) .
C7 C6 C5 120.5(3) .
C8 C7 C6 120.2(3) .
C9 C8 C7 119.7(3) .
C8 C9 C10 119.9(3) .
C9 C10 C5 121.2(3) .
C16 C11 C12 118.3(2) .
C16 C11 P1 122.0(2) .
C12 C11 P1 119.6(2) .
C13 C12 C11 120.7(3) .
C14 C13 C12 119.9(3) .
C15 C14 C13 120.1(3) .
C14 C15 C16 119.4(3) .
C11 C16 C15 121.6(3) .
C22 C17 C18 118.8(3) .
C22 C17 P2 118.9(2) .
C18 C17 P2 122.2(2) .
C19 C18 C17 120.6(3) .
C18 C19 C20 120.4(3) .
C19 C20 C21 119.7(3) .
C20 C21 C22 119.9(3) .
C17 C22 C21 120.7(3) .
C28 C23 C24 118.5(3) .
C28 C23 P2 118.4(2) .
C24 C23 P2 123.0(2) .
C25 C24 C23 120.4(3) .
C26 C25 C24 120.1(3) .
C27 C26 C25 119.9(3) .
C26 C27 C28 120.1(3) .
C27 C28 C23 121.1(3) .
C30 C29 C34 118.9(3) .
C30 C29 P3 120.2(2) .
C34 C29 P3 120.8(2) .
C29 C30 C31 120.4(3) .
C32 C31 C30 120.2(3) .
C33 C32 C31 119.9(3) .
C32 C33 C34 120.3(3) .
C33 C34 C29 120.4(3) .
C36 C35 C40 118.8(3) .
C36 C35 P3 123.8(2) .
C40 C35 P3 117.4(2) .
C35 C36 C37 120.2(3) .
C38 C37 C36 120.4(3) .
C39 C38 C37 119.8(3) .
C38 C39 C40 120.1(3) .
C39 C40 C35 120.8(3) .
C42 C41 C46 118.5(3) .
C42 C41 P4 117.3(2) .
C46 C41 P4 123.9(2) .
C43 C42 C41 120.8(3) .
C44 C43 C42 120.3(3) .
C43 C44 C45 119.7(3) .
C46 C45 C44 119.8(3) .
C45 C46 C41 120.8(3) .
C48 C47 C52 118.3(3) .
C48 C47 P4 122.3(2) .
C52 C47 P4 119.4(2) .
C49 C48 C47 120.4(3) .
C50 C49 C48 120.1(3) .
C49 C50 C51 120.2(3) .
C50 C51 C52 119.9(3) .
C51 C52 C47 121.0(3) .
N2 N1 Mo1 172.6(2) .
N1 N2 C53 126.9(2) .
C5 P1 C1 102.02(12) .
C5 P1 C11 99.57(12) .
C1 P1 C11 98.81(12) .
C5 P1 Mo1 123.58(9) .
C1 P1 Mo1 105.94(9) .
C11 P1 Mo1 122.62(9) .
C23 P2 C17 101.20(12) .
C23 P2 C2 102.31(13) .
C17 P2 C2 102.25(13) .
C23 P2 Mo1 114.43(9) .
C17 P2 Mo1 124.69(9) .
C2 P2 Mo1 109.23(9) .
C29 P3 C35 98.94(12) .
C29 P3 C3 100.75(13) .
C35 P3 C3 102.82(13) .
C29 P3 Mo1 120.86(9) .
C35 P3 Mo1 124.19(9) .
C3 P3 Mo1 105.78(9) .
C41 P4 C4 103.51(13) .
C41 P4 C47 99.12(13) .
C4 P4 C47 98.24(13) .
C41 P4 Mo1 115.86(9) .
C4 P4 Mo1 107.63(9) .
C47 P4 Mo1 128.85(9) .
N1 Mo1 P1 98.57(7) .
N1 Mo1 P4 86.87(7) .
P1 Mo1 P4 174.55(2) .
N1 Mo1 P3 89.05(7) .
P1 Mo1 P3 99.54(2) .
P4 Mo1 P3 80.26(2) .
N1 Mo1 P2 94.41(7) .
P1 Mo1 P2 78.33(2) .
P4 Mo1 P2 101.56(2) .
P3 Mo1 P2 176.16(3) .
N1 Mo1 I1 175.73(7) .
P1 Mo1 I1 85.665(17) .
P4 Mo1 I1 88.886(18) .
P3 Mo1 I1 89.758(17) .
P2 Mo1 I1 86.907(17) .

loop_
_geom_bond_atom_site_label_1
_geom_bond_atom_site_label_2
_geom_bond_distance
_geom_bond_site_symmetry_2
C1 C2 1.527(4) .
C1 P1 1.848(3) .
C53 N2 1.502(4) .
C53 C58 1.527(4) .
C53 C54 1.532(4) .
C54 C55 1.529(4) .
C55 C56 1.519(5) .
C56 C57 1.518(5) .
C58 C57 1.527(5) .
C59 C61 1.382(4) 3_765
C59 C60 1.386(4) .
C2 P2 1.863(3) .
C60 C61 1.387(4) .
C3 C4 1.524(4) .
C3 P3 1.845(3) .
C61 C59 1.382(4) 3_765
C4 P4 1.849(3) .
C5 C10 1.389(4) .
C5 C6 1.394(4) .
C5 P1 1.845(3) .
C6 C7 1.390(4) .
C7 C8 1.387(4) .
C8 C9 1.383(4) .
C9 C10 1.386(4) .
C11 C16 1.380(4) .
C11 C12 1.402(4) .
C11 P1 1.849(3) .
C12 C13 1.390(4) .
C13 C14 1.389(4) .
C14 C15 1.387(4) .
C15 C16 1.395(4) .
C17 C22 1.386(4) .
C17 C18 1.398(4) .
C17 P2 1.841(3) .
C18 C19 1.384(4) .
C19 C20 1.386(4) .
C20 C21 1.386(4) .
C21 C22 1.396(4) .
C23 C28 1.394(4) .
C23 C24 1.398(4) .
C23 P2 1.833(3) .
C24 C25 1.394(4) .
C25 C26 1.388(4) .
C26 C27 1.381(4) .
C27 C28 1.385(4) .
C29 C30 1.387(4) .
C29 C34 1.398(4) .
C29 P3 1.837(3) .
C30 C31 1.392(4) .
C31 C32 1.381(4) .
C32 C33 1.380(5) .
C33 C34 1.384(4) .
C35 C36 1.391(4) .
C35 C40 1.393(4) .
C35 P3 1.844(3) .
C36 C37 1.394(4) .
C37 C38 1.381(5) .
C38 C39 1.380(4) .
C39 C40 1.389(4) .
C41 C42 1.388(4) .
C41 C46 1.396(4) .
C41 P4 1.837(3) .
C42 C43 1.386(4) .
C43 C44 1.380(5) .
C44 C45 1.391(5) .
C45 C46 1.386(4) .
C47 C48 1.398(4) .
C47 C52 1.399(4) .
C47 P4 1.849(3) .
C48 C49 1.397(4) .
C49 C50 1.382(5) .
C50 C51 1.382(5) .
C51 C52 1.386(4) .
N1 N2 1.119(3) .
N1 Mo1 1.856(2) .
P1 Mo1 2.4959(7) .
P2 Mo1 2.5254(7) .
P3 Mo1 2.5090(7) .
P4 Mo1 2.5002(7) .
Mo1 I1 2.8769(3) .

loop_
_geom_torsion_atom_site_label_1
_geom_torsion_atom_site_label_2
_geom_torsion_atom_site_label_3
_geom_torsion_atom_site_label_4
_geom_torsion
_geom_torsion_site_symmetry_1
_geom_torsion_site_symmetry_4
N2 C53 C54 C55 -68.0(3) . .
C58 C53 C54 C55 54.4(3) . .
C53 C54 C55 C56 -55.4(3) . .
C54 C55 C56 C57 56.6(4) . .
N2 C53 C58 C57 69.8(3) . .
C54 C53 C58 C57 -55.0(3) . .
C55 C56 C57 C58 -57.4(4) . .
C53 C58 C57 C56 56.8(4) . .
P1 C1 C2 P2 55.5(2) . .
C61 C59 C60 C61 -0.1(5) 3_765 .
C59 C60 C61 C59 0.1(5) . 3_765
P3 C3 C4 P4 58.3(2) . .
C10 C5 C6 C7 0.8(4) . .
P1 C5 C6 C7 176.8(2) . .
C5 C6 C7 C8 -0.1(4) . .
C6 C7 C8 C9 -0.5(4) . .
C7 C8 C9 C10 0.4(4) . .
C8 C9 C10 C5 0.3(4) . .
C6 C5 C10 C9 -0.9(4) . .
P1 C5 C10 C9 -177.0(2) . .
C16 C11 C12 C13 0.9(4) . .
P1 C11 C12 C13 -177.3(2) . .
C11 C12 C13 C14 -1.0(4) . .
C12 C13 C14 C15 0.4(4) . .
C13 C14 C15 C16 0.4(4) . .
C12 C11 C16 C15 -0.1(4) . .
P1 C11 C16 C15 178.0(2) . .
C14 C15 C16 C11 -0.5(4) . .
C22 C17 C18 C19 0.5(4) . .
P2 C17 C18 C19 176.5(2) . .
C17 C18 C19 C20 -1.0(4) . .
C18 C19 C20 C21 0.5(4) . .
C19 C20 C21 C22 0.4(4) . .
C18 C17 C22 C21 0.4(4) . .
P2 C17 C22 C21 -175.8(2) . .
C20 C21 C22 C17 -0.8(4) . .
C28 C23 C24 C25 -1.0(4) . .
P2 C23 C24 C25 -175.7(2) . .
C23 C24 C25 C26 -0.6(5) . .
C24 C25 C26 C27 1.2(5) . .
C25 C26 C27 C28 -0.2(5) . .
C26 C27 C28 C23 -1.4(4) . .
C24 C23 C28 C27 2.0(4) . .
P2 C23 C28 C27 176.9(2) . .
C34 C29 C30 C31 0.8(4) . .
P3 C29 C30 C31 -177.0(2) . .
C29 C30 C31 C32 0.2(4) . .
C30 C31 C32 C33 -1.4(5) . .
C31 C32 C33 C34 1.5(5) . .
C32 C33 C34 C29 -0.5(5) . .
C30 C29 C34 C33 -0.7(4) . .
P3 C29 C34 C33 177.2(2) . .
C40 C35 C36 C37 -0.6(4) . .
P3 C35 C36 C37 175.7(2) . .
C35 C36 C37 C38 0.0(5) . .
C36 C37 C38 C39 0.5(5) . .
C37 C38 C39 C40 -0.3(5) . .
C38 C39 C40 C35 -0.3(4) . .
C36 C35 C40 C39 0.7(4) . .
P3 C35 C40 C39 -175.8(2) . .
C46 C41 C42 C43 2.9(5) . .
P4 C41 C42 C43 -171.0(2) . .
C41 C42 C43 C44 -1.3(5) . .
C42 C43 C44 C45 -1.0(5) . .
C43 C44 C45 C46 1.6(5) . .
C44 C45 C46 C41 0.1(5) . .
C42 C41 C46 C45 -2.3(4) . .
P4 C41 C46 C45 171.2(2) . .
C52 C47 C48 C49 -1.7(4) . .
P4 C47 C48 C49 179.9(2) . .
C47 C48 C49 C50 0.8(5) . .
C48 C49 C50 C51 0.0(5) . .
C49 C50 C51 C52 0.3(5) . .
C50 C51 C52 C47 -1.2(5) . .
C48 C47 C52 C51 1.9(5) . .
P4 C47 C52 C51 -179.6(2) . .
C58 C53 N2 N1 129.3(3) . .
C54 C53 N2 N1 -107.6(3) . .
C10 C5 P1 C1 -142.3(2) . .
C6 C5 P1 C1 41.8(2) . .
C10 C5 P1 C11 -41.0(2) . .
C6 C5 P1 C11 143.0(2) . .
C10 C5 P1 Mo1 99.2(2) . .
C6 C5 P1 Mo1 -76.8(2) . .
C2 C1 P1 C5 172.96(18) . .
C2 C1 P1 C11 71.1(2) . .
C2 C1 P1 Mo1 -56.58(19) . .
C16 C11 P1 C5 126.5(2) . .
C12 C11 P1 C5 -55.4(2) . .
C16 C11 P1 C1 -129.6(2) . .
C12 C11 P1 C1 48.5(2) . .
C16 C11 P1 Mo1 -14.2(3) . .
C12 C11 P1 Mo1 163.92(18) . .
C28 C23 P2 C17 167.8(2) . .
C24 C23 P2 C17 -17.6(3) . .
C28 C23 P2 C2 62.4(2) . .
C24 C23 P2 C2 -122.9(2) . .
C28 C23 P2 Mo1 -55.6(2) . .
C24 C23 P2 Mo1 119.1(2) . .
C22 C17 P2 C23 107.4(2) . .
C18 C17 P2 C23 -68.6(2) . .
C22 C17 P2 C2 -147.2(2) . .
C18 C17 P2 C2 36.8(3) . .
C22 C17 P2 Mo1 -23.1(3) . .
C18 C17 P2 Mo1 160.84(19) . .
C1 C2 P2 C23 -151.40(19) . .
C1 C2 P2 C17 104.1(2) . .
C1 C2 P2 Mo1 -29.8(2) . .
C30 C29 P3 C35 -131.2(2) . .
C34 C29 P3 C35 51.0(2) . .
C30 C29 P3 C3 123.8(2) . .
C34 C29 P3 C3 -54.0(3) . .
C30 C29 P3 Mo1 7.9(3) . .
C34 C29 P3 Mo1 -169.86(19) . .
C36 C35 P3 C29 -103.0(2) . .
C40 C35 P3 C29 73.4(2) . .
C36 C35 P3 C3 0.3(3) . .
C40 C35 P3 C3 176.6(2) . .
C36 C35 P3 Mo1 119.8(2) . .
C40 C35 P3 Mo1 -63.9(2) . .
C4 C3 P3 C29 -176.36(19) . .
C4 C3 P3 C35 81.8(2) . .
C4 C3 P3 Mo1 -49.8(2) . .
C42 C41 P4 C4 -164.0(2) . .
C46 C41 P4 C4 22.5(3) . .
C42 C41 P4 C47 95.2(2) . .
C46 C41 P4 C47 -78.4(3) . .
C42 C41 P4 Mo1 -46.4(3) . .
C46 C41 P4 Mo1 140.0(2) . .
C3 C4 P4 C41 84.4(2) . .
C3 C4 P4 C47 -174.1(2) . .
C3 C4 P4 Mo1 -38.8(2) . .
C48 C47 P4 C41 -21.9(3) . .
C52 C47 P4 C41 159.7(2) . .
C48 C47 P4 C4 -127.1(3) . .
C52 C47 P4 C4 54.5(3) . .
C48 C47 P4 Mo1 112.3(2) . .
C52 C47 P4 Mo1 -66.1(3) . .
